data_4302903
loop_
_publ_author_name
'Shih-Mao Ho'
'Ching-Sheng Hsiao'
'Amitabha Datta'
'Chen-Hsiung Hung'
'Ling-Chueh Chang'
'Ting-Yu Lee'
'Jui-Hsien Huang'

_publ_section_title
;
Monomeric, Dimeric, and Trimeric Calcium Compounds Containing Substituted
Pyrrolyl and Ketiminate Ligands: Synthesis and Structural Characterization
;
_journal_name_full 'Inorganic Chemistry'
_journal_page_first 8004
_journal_page_last 8011
_journal_paper_doi 10.1021/ic900265c
_journal_volume 48
_journal_year 2009
_chemical_formula_moiety 'C53 H92 Ca2 N4 O2 Si4'
_chemical_formula_sum 'C53 H92 Ca2 N4 O2 Si4'
_chemical_formula_weight 1009.83
_chemical_name_systematic
; 
 ? 
;
_space_group_IT_number 14
_symmetry_cell_setting monoclinic
_symmetry_space_group_name_Hall '-P 2yn'
_symmetry_space_group_name_H-M 'P 1 21/n 1'
_atom_sites_solution_hydrogens geom
_atom_sites_solution_primary direct
_atom_sites_solution_secondary difmap
_audit_creation_method SHELXL-97
_cell_angle_alpha 90.00
_cell_angle_beta 107.253(2)
_cell_angle_gamma 90.00
_cell_formula_units_Z 2
_cell_length_a 11.8253(9)
_cell_length_b 17.5332(13)
_cell_length_c 15.4155(12)
_cell_measurement_temperature 273(2)
_cell_volume 3052.4(4)
_computing_cell_refinement 'SAINT v6.280a (Bruker, 2004)'
_computing_data_collection 'APEX2 v1.0-22 (Bruker, 2004)'
_computing_data_reduction 'SAINT v6.280a (Bruker, 2004)'
_computing_molecular_graphics 'SHELXTL 5.1'
_computing_publication_material 'SHELXTL 5.1'
_computing_structure_refinement 'SHELXTL 5.1'
_computing_structure_solution 'SHELXTL 5.1 (Sheldrick, 1998)'
_diffrn_ambient_temperature 273(2)
_diffrn_measured_fraction_theta_full 0.999
_diffrn_measured_fraction_theta_max 0.999
_diffrn_measurement_device_type 'Bruker SMART APEX II'
_diffrn_measurement_method \w
_diffrn_radiation_monochromator graphite
_diffrn_radiation_source 'fine-focus sealed tube'
_diffrn_radiation_type MoK\a
_diffrn_radiation_wavelength 0.71073
_diffrn_reflns_av_R_equivalents 0.0449
_diffrn_reflns_av_sigmaI/netI 0.0380
_diffrn_reflns_limit_h_max 14
_diffrn_reflns_limit_h_min -15
_diffrn_reflns_limit_k_max 23
_diffrn_reflns_limit_k_min -23
_diffrn_reflns_limit_l_max 20
_diffrn_reflns_limit_l_min -20
_diffrn_reflns_number 45537
_diffrn_reflns_theta_full 28.00
_diffrn_reflns_theta_max 28.00
_diffrn_reflns_theta_min 1.81
_diffrn_standards_decay_% 0
_diffrn_standards_interval_count 0
_diffrn_standards_interval_time 0
_diffrn_standards_number 0
_exptl_absorpt_coefficient_mu 0.303
_exptl_absorpt_correction_type multi-scan
_exptl_absorpt_process_details 'SADABS 2.10 (Sheldrick, 2003)'
_exptl_crystal_colour colorless
_exptl_crystal_density_diffrn 1.099
_exptl_crystal_density_method 'not measured'
_exptl_crystal_description block
_exptl_crystal_F_000 1100
_exptl_crystal_size_max 0.50
_exptl_crystal_size_mid 0.40
_exptl_crystal_size_min 0.38
_refine_diff_density_max 0.432
_refine_diff_density_min -0.255
_refine_diff_density_rms 0.047
_refine_ls_extinction_method none
_refine_ls_goodness_of_fit_ref 1.050
_refine_ls_hydrogen_treatment constr
_refine_ls_matrix_type full
_refine_ls_number_parameters 310
_refine_ls_number_reflns 7361
_refine_ls_number_restraints 0
_refine_ls_restrained_S_all 1.050
_refine_ls_R_factor_all 0.0544
_refine_ls_R_factor_gt 0.0363
_refine_ls_shift/su_max 0.000
_refine_ls_shift/su_mean 0.000
_refine_ls_structure_factor_coef Fsqd
_refine_ls_weighting_details 'calc w=1/[\s^2^(Fo^2^)+(0.0437P)^2^+0.9126P] where P=(Fo^2^+2Fc^2^)/3'
_refine_ls_weighting_scheme calc
_refine_ls_wR_factor_gt 0.0909
_refine_ls_wR_factor_ref 0.0990
_reflns_number_gt 5670
_reflns_number_total 7361
_reflns_threshold_expression >2sigma(I)
_cod_data_source_file ic900265c_si_001_3.cif
_cod_data_source_block Cpd3
_cod_depositor_comments
;
The following automatic conversions were performed:
'_symmetry_cell_setting' value 'Monoclinic' changed to 'monoclinic'
according to '/home/saulius/struct/CIF-dictionaries/cif_core.dic'
dictionary named 'cif_core.dic' version 2.4.1 from 2010-06-29.

Automatic conversion script
Id: cif_fix_enum 1527 2010-12-29 10:47:43Z saulius 
;
_cod_database_code 4302903

loop_
_symmetry_equiv_pos_as_xyz
'x, y, z'
'-x+1/2, y+1/2, -z+1/2'
'-x, -y, -z'
'x-1/2, -y-1/2, z-1/2'

loop_
_atom_site_label
_atom_site_type_symbol
_atom_site_fract_x
_atom_site_fract_y
_atom_site_fract_z
_atom_site_U_iso_or_equiv
_atom_site_adp_type
_atom_site_occupancy
_atom_site_symmetry_multiplicity
_atom_site_calc_flag
_atom_site_refinement_flags
_atom_site_disorder_assembly
_atom_site_disorder_group
C1 C -0.22217(16) -0.00667(10) -0.22236(12) 0.0417(4) Uani 1 1 d . . .
H1A H -0.1998 -0.0591 -0.2243 0.063 Uiso 1 1 calc R . .
H1B H -0.2540 0.0123 -0.2832 0.063 Uiso 1 1 calc R . .
H1C H -0.2810 -0.0027 -0.1910 0.063 Uiso 1 1 calc R . .
C2 C -0.11525(13) 0.03951(8) -0.17324(10) 0.0258(3) Uani 1 1 d . . .
C3 C -0.07900(13) 0.09749(9) -0.21661(10) 0.0264(3) Uani 1 1 d . . .
H3 H -0.1245 0.1054 -0.2764 0.032 Uiso 1 1 calc R . .
C4 C 0.02003(13) 0.14899(8) -0.18366(10) 0.0239(3) Uani 1 1 d . . .
C5 C 0.05616(15) 0.18938(10) -0.25771(10) 0.0321(4) Uani 1 1 d . . .
H5A H -0.0046 0.2248 -0.2880 0.048 Uiso 1 1 calc R . .
H5B H 0.0671 0.1526 -0.3007 0.048 Uiso 1 1 calc R . .
H5C H 0.1289 0.2164 -0.2315 0.048 Uiso 1 1 calc R . .
C6 C 0.16870(12) 0.21374(8) -0.07037(9) 0.0233(3) Uani 1 1 d . . .
C7 C 0.14659(14) 0.29261(9) -0.07264(11) 0.0287(3) Uani 1 1 d . . .
C8 C 0.24344(16) 0.34111(9) -0.04046(12) 0.0371(4) Uani 1 1 d . . .
H8 H 0.2307 0.3935 -0.0407 0.044 Uiso 1 1 calc R . .
C9 C 0.35720(15) 0.31381(10) -0.00848(12) 0.0386(4) Uani 1 1 d . . .
H9 H 0.4204 0.3475 0.0113 0.046 Uiso 1 1 calc R . .
C10 C 0.37715(14) 0.23632(10) -0.00588(12) 0.0352(4) Uani 1 1 d . . .
H10 H 0.4542 0.2180 0.0161 0.042 Uiso 1 1 calc R . .
C11 C 0.28392(13) 0.18492(9) -0.03566(10) 0.0271(3) Uani 1 1 d . . .
C12 C 0.02266(15) 0.32587(9) -0.10777(12) 0.0354(4) Uani 1 1 d . . .
H12 H -0.0316 0.2845 -0.1360 0.042 Uiso 1 1 calc R . .
C13 C 0.01493(19) 0.38756(12) -0.17998(14) 0.0526(5) Uani 1 1 d . . .
H13A H -0.0659 0.4035 -0.2049 0.079 Uiso 1 1 calc R . .
H13B H 0.0432 0.3673 -0.2276 0.079 Uiso 1 1 calc R . .
H13C H 0.0627 0.4305 -0.1527 0.079 Uiso 1 1 calc R . .
C14 C -0.0177(2) 0.35837(13) -0.03076(15) 0.0543(5) Uani 1 1 d . . .
H14A H -0.0166 0.3189 0.0127 0.081 Uiso 1 1 calc R . .
H14B H -0.0968 0.3779 -0.0545 0.081 Uiso 1 1 calc R . .
H14C H 0.0346 0.3988 -0.0017 0.081 Uiso 1 1 calc R . .
C15 C 0.30774(15) 0.09966(9) -0.03361(12) 0.0350(4) Uani 1 1 d . . .
H15 H 0.2354 0.0737 -0.0311 0.042 Uiso 1 1 calc R . .
C16 C 0.3327(2) 0.07416(14) -0.11989(15) 0.0652(7) Uani 1 1 d . . .
H16A H 0.2668 0.0871 -0.1713 0.098 Uiso 1 1 calc R . .
H16B H 0.3446 0.0199 -0.1182 0.098 Uiso 1 1 calc R . .
H16C H 0.4027 0.0992 -0.1249 0.098 Uiso 1 1 calc R . .
C17 C 0.40712(16) 0.07434(10) 0.04905(13) 0.0408(4) Uani 1 1 d . . .
H17A H 0.4812 0.0937 0.0448 0.061 Uiso 1 1 calc R . .
H17B H 0.4100 0.0196 0.0514 0.061 Uiso 1 1 calc R . .
H17C H 0.3929 0.0937 0.1031 0.061 Uiso 1 1 calc R . .
C18 C 0.1079(2) 0.18921(14) 0.32506(13) 0.0557(6) Uani 1 1 d . . .
H18A H 0.0405 0.1972 0.3466 0.083 Uiso 1 1 calc R . .
H18B H 0.1763 0.2128 0.3661 0.083 Uiso 1 1 calc R . .
H18C H 0.1218 0.1355 0.3218 0.083 Uiso 1 1 calc R . .
C19 C 0.0468(2) 0.33546(12) 0.22547(15) 0.0553(6) Uani 1 1 d . . .
H19A H 0.0330 0.3620 0.1688 0.083 Uiso 1 1 calc R . .
H19B H 0.1133 0.3579 0.2699 0.083 Uiso 1 1 calc R . .
H19C H -0.0221 0.3392 0.2460 0.083 Uiso 1 1 calc R . .
C20 C 0.22286(15) 0.23082(11) 0.18211(13) 0.0393(4) Uani 1 1 d . . .
H20A H 0.2428 0.1791 0.1722 0.059 Uiso 1 1 calc R . .
H20B H 0.2839 0.2522 0.2319 0.059 Uiso 1 1 calc R . .
H20C H 0.2157 0.2603 0.1283 0.059 Uiso 1 1 calc R . .
C21 C -0.24666(17) 0.28040(12) 0.09075(14) 0.0473(5) Uani 1 1 d . . .
H21A H -0.2204 0.3100 0.1455 0.071 Uiso 1 1 calc R . .
H21B H -0.3309 0.2738 0.0746 0.071 Uiso 1 1 calc R . .
H21C H -0.2266 0.3065 0.0426 0.071 Uiso 1 1 calc R . .
C22 C -0.2213(2) 0.13738(15) 0.20064(15) 0.0592(6) Uani 1 1 d . . .
H22A H -0.1888 0.0868 0.2105 0.089 Uiso 1 1 calc R . .
H22B H -0.3062 0.1345 0.1825 0.089 Uiso 1 1 calc R . .
H22C H -0.1940 0.1663 0.2558 0.089 Uiso 1 1 calc R . .
C23 C -0.24137(16) 0.12847(12) 0.00165(13) 0.0429(4) Uani 1 1 d . . .
H23A H -0.2165 0.1496 -0.0471 0.064 Uiso 1 1 calc R . .
H23B H -0.3261 0.1310 -0.0134 0.064 Uiso 1 1 calc R . .
H23C H -0.2163 0.0763 0.0110 0.064 Uiso 1 1 calc R . .
Ca1 Ca 0.01822(3) 0.102055(16) 0.027186(19) 0.02373(8) Uani 1 1 d . . .
N1 N 0.07209(10) 0.16016(7) -0.09780(8) 0.0222(2) Uani 1 1 d . . .
N2 N -0.02501(11) 0.18571(7) 0.12708(8) 0.0269(3) Uani 1 1 d . . .
O1 O -0.06378(9) 0.01782(6) -0.08861(7) 0.0267(2) Uani 1 1 d . . .
Si1 Si 0.07882(4) 0.23246(3) 0.20939(3) 0.02932(11) Uani 1 1 d . . .
Si2 Si -0.17269(4) 0.18492(3) 0.10943(3) 0.03189(11) Uani 1 1 d . . .
C24 C 0.2877(5) 0.5256(3) -0.1318(3) 0.0772(17) Uani 0.50 1 d P A 1
H24A H 0.2940 0.5171 -0.1918 0.116 Uiso 0.50 1 calc PR A 1
H24B H 0.2616 0.5769 -0.1273 0.116 Uiso 0.50 1 calc PR A 1
H24C H 0.2315 0.4904 -0.1203 0.116 Uiso 0.50 1 calc PR A 1
C25 C 0.3973(2) 0.51446(12) -0.06845(19) 0.0641(6) Uani 1 1 d . . .
H25A H 0.3279 0.5244 -0.1146 0.077 Uiso 0.50 1 calc PR A 2
C26 C 0.4019(2) 0.52486(12) 0.02175(19) 0.0649(7) Uani 1 1 d . A .
H26A H 0.3350 0.5416 0.0362 0.078 Uiso 1 1 calc R . .
C27 C 0.5033(3) 0.51068(12) 0.08895(19) 0.0664(7) Uani 1 1 d . . .
H27A H 0.5058 0.5180 0.1493 0.080 Uiso 1 1 calc R A .

loop_
_atom_site_aniso_label
_atom_site_aniso_U_11
_atom_site_aniso_U_22
_atom_site_aniso_U_33
_atom_site_aniso_U_23
_atom_site_aniso_U_13
_atom_site_aniso_U_12
C1 0.0401(10) 0.0343(9) 0.0410(10) -0.0006(7) -0.0030(8) -0.0108(8)
C2 0.0248(8) 0.0242(7) 0.0254(7) -0.0025(6) 0.0028(6) 0.0011(6)
C3 0.0253(8) 0.0288(7) 0.0215(7) 0.0006(6) 0.0012(6) 0.0000(6)
C4 0.0216(7) 0.0255(7) 0.0248(7) 0.0021(5) 0.0073(6) 0.0028(6)
C5 0.0322(9) 0.0404(9) 0.0243(7) 0.0028(6) 0.0095(6) -0.0035(7)
C6 0.0199(7) 0.0288(7) 0.0210(7) 0.0025(5) 0.0055(5) -0.0039(6)
C7 0.0257(8) 0.0284(8) 0.0293(8) 0.0039(6) 0.0043(6) -0.0018(6)
C8 0.0368(10) 0.0260(8) 0.0424(10) 0.0059(7) 0.0025(7) -0.0051(7)
C9 0.0298(9) 0.0353(9) 0.0443(10) 0.0065(7) 0.0009(7) -0.0128(7)
C10 0.0207(8) 0.0407(9) 0.0408(9) 0.0055(7) 0.0042(7) -0.0046(7)
C11 0.0214(8) 0.0307(8) 0.0285(8) 0.0028(6) 0.0066(6) -0.0016(6)
C12 0.0301(9) 0.0285(8) 0.0437(10) 0.0028(7) 0.0051(7) 0.0032(7)
C13 0.0449(12) 0.0595(13) 0.0517(12) 0.0231(10) 0.0115(9) 0.0188(10)
C14 0.0500(13) 0.0620(13) 0.0560(13) 0.0102(10) 0.0234(10) 0.0129(10)
C15 0.0226(8) 0.0309(8) 0.0487(10) 0.0005(7) 0.0062(7) 0.0020(7)
C16 0.0788(17) 0.0594(13) 0.0494(12) -0.0089(10) 0.0065(11) 0.0312(12)
C17 0.0345(10) 0.0369(9) 0.0492(11) 0.0078(8) 0.0095(8) 0.0069(8)
C18 0.0643(14) 0.0711(14) 0.0288(9) 0.0026(9) 0.0094(9) -0.0132(11)
C19 0.0618(14) 0.0442(11) 0.0539(12) -0.0199(9) 0.0082(10) 0.0006(10)
C20 0.0313(9) 0.0431(10) 0.0413(10) 0.0012(8) 0.0072(7) -0.0047(8)
C21 0.0365(10) 0.0587(12) 0.0471(11) -0.0060(9) 0.0131(8) 0.0106(9)
C22 0.0490(13) 0.0844(16) 0.0517(12) 0.0068(11) 0.0264(10) -0.0118(12)
C23 0.0255(9) 0.0561(11) 0.0454(10) -0.0119(9) 0.0080(7) -0.0053(8)
Ca1 0.02804(16) 0.02171(14) 0.02269(15) 0.00011(11) 0.00946(11) -0.00062(12)
N1 0.0180(6) 0.0241(6) 0.0244(6) 0.0007(5) 0.0062(5) -0.0009(5)
N2 0.0263(7) 0.0302(7) 0.0257(6) -0.0035(5) 0.0098(5) -0.0012(5)
O1 0.0289(6) 0.0250(5) 0.0247(5) 0.0020(4) 0.0057(4) -0.0011(4)
Si1 0.0316(2) 0.0313(2) 0.0243(2) -0.00364(17) 0.00710(17) -0.00282(18)
Si2 0.0265(2) 0.0421(3) 0.0295(2) -0.00397(19) 0.01223(18) -0.00161(19)
C24 0.120(5) 0.042(2) 0.055(3) 0.003(2) 0.004(3) -0.015(3)
C25 0.0716(16) 0.0302(10) 0.0892(18) -0.0086(11) 0.0219(14) -0.0153(10)
C26 0.0748(17) 0.0394(11) 0.0934(19) -0.0178(12) 0.0446(15) -0.0129(11)
C27 0.0864(19) 0.0413(12) 0.0797(17) -0.0118(11) 0.0372(15) -0.0135(12)

loop_
_atom_type_symbol
_atom_type_description
_atom_type_scat_dispersion_real
_atom_type_scat_dispersion_imag
_atom_type_scat_source
C C 0.0033 0.0016 'International Tables Vol C Tables 4.2.6.8 and 6.1.1.4'
H H 0.0000 0.0000 'International Tables Vol C Tables 4.2.6.8 and 6.1.1.4'
N N 0.0061 0.0033 'International Tables Vol C Tables 4.2.6.8 and 6.1.1.4'
O O 0.0106 0.0060 'International Tables Vol C Tables 4.2.6.8 and 6.1.1.4'
Si Si 0.0817 0.0704 'International Tables Vol C Tables 4.2.6.8 and 6.1.1.4'
Ca Ca 0.2262 0.3064 'International Tables Vol C Tables 4.2.6.8 and 6.1.1.4'

loop_
_geom_angle_atom_site_label_1
_geom_angle_atom_site_label_2
_geom_angle_atom_site_label_3
_geom_angle
_geom_angle_site_symmetry_1
_geom_angle_site_symmetry_3
_geom_angle_publ_flag
O1 C2 C3 125.65(13) . . ?
O1 C2 C1 114.50(14) . . ?
C3 C2 C1 119.85(14) . . ?
C2 C3 C4 129.58(13) . . ?
N1 C4 C3 122.81(13) . . ?
N1 C4 C5 123.05(14) . . ?
C3 C4 C5 114.13(13) . . ?
C11 C6 C7 121.10(13) . . ?
C11 C6 N1 118.21(13) . . ?
C7 C6 N1 120.54(13) . . ?
C8 C7 C6 117.64(14) . . ?
C8 C7 C12 119.75(14) . . ?
C6 C7 C12 122.61(14) . . ?
C9 C8 C7 121.91(16) . . ?
C8 C9 C10 119.67(15) . . ?
C9 C10 C11 121.12(15) . . ?
C10 C11 C6 118.52(15) . . ?
C10 C11 C15 120.41(14) . . ?
C6 C11 C15 121.03(13) . . ?
C14 C12 C7 111.08(15) . . ?
C14 C12 C13 109.77(16) . . ?
C7 C12 C13 111.87(15) . . ?
C16 C15 C11 110.84(16) . . ?
C16 C15 C17 110.27(15) . . ?
C11 C15 C17 113.38(14) . . ?
N2 Ca1 O1 143.75(4) . . ?
N2 Ca1 O1 112.30(4) . 3 ?
O1 Ca1 O1 74.11(4) . 3 ?
N2 Ca1 N1 115.37(4) . . ?
O1 Ca1 N1 78.62(4) . . ?
O1 Ca1 N1 128.72(4) 3 . ?
N2 Ca1 Ca1 137.97(4) . 3 ?
O1 Ca1 Ca1 37.09(3) . 3 ?
O1 Ca1 Ca1 37.01(3) 3 3 ?
N1 Ca1 Ca1 105.59(3) . 3 ?
C4 N1 C6 119.47(12) . . ?
C4 N1 Ca1 126.12(10) . . ?
C6 N1 Ca1 114.36(8) . . ?
Si2 N2 Si1 127.69(8) . . ?
Si2 N2 Ca1 108.25(6) . . ?
Si1 N2 Ca1 123.84(7) . . ?
C2 O1 Ca1 123.13(9) . . ?
C2 O1 Ca1 130.68(9) . 3 ?
Ca1 O1 Ca1 105.89(4) . 3 ?
N2 Si1 C20 109.28(7) . . ?
N2 Si1 C18 113.89(8) . . ?
C20 Si1 C18 106.58(10) . . ?
N2 Si1 C19 115.80(8) . . ?
C20 Si1 C19 106.08(10) . . ?
C18 Si1 C19 104.55(10) . . ?
N2 Si2 C22 114.71(9) . . ?
N2 Si2 C21 115.60(8) . . ?
C22 Si2 C21 106.33(11) . . ?
N2 Si2 C23 107.43(7) . . ?
C22 Si2 C23 106.22(10) . . ?
C21 Si2 C23 105.83(9) . . ?
C27 C25 C24 124.5(4) 3_665 . ?
C27 C25 C26 119.4(3) 3_665 . ?
C24 C25 C26 116.0(4) . . ?
C27 C26 C25 120.3(2) . . ?
C26 C27 C25 120.4(3) . 3_665 ?

loop_
_geom_bond_atom_site_label_1
_geom_bond_atom_site_label_2
_geom_bond_distance
_geom_bond_site_symmetry_2
_geom_bond_publ_flag
C1 C2 1.503(2) . ?
C2 O1 1.3215(17) . ?
C2 C3 1.354(2) . ?
C3 C4 1.446(2) . ?
C4 N1 1.2984(18) . ?
C4 C5 1.509(2) . ?
C6 C11 1.402(2) . ?
C6 C7 1.406(2) . ?
C6 N1 1.4422(18) . ?
C7 C8 1.394(2) . ?
C7 C12 1.520(2) . ?
C8 C9 1.374(2) . ?
C9 C10 1.377(2) . ?
C10 C11 1.392(2) . ?
C11 C15 1.520(2) . ?
C12 C14 1.516(3) . ?
C12 C13 1.535(2) . ?
C15 C16 1.513(3) . ?
C15 C17 1.521(2) . ?
C18 Si1 1.873(2) . ?
C19 Si1 1.876(2) . ?
C20 Si1 1.8719(19) . ?
C21 Si2 1.871(2) . ?
C22 Si2 1.866(2) . ?
C23 Si2 1.8971(18) . ?
Ca1 N2 2.2915(13) . ?
Ca1 O1 2.2981(10) . ?
Ca1 O1 2.3025(10) 3 ?
Ca1 N1 2.4257(12) . ?
Ca1 Ca1 3.6717(6) 3 ?
N2 Si2 1.6858(13) . ?
N2 Si1 1.6927(13) . ?
O1 Ca1 2.3025(10) 3 ?
C24 C25 1.386(6) . ?
C25 C27 1.376(4) 3_665 ?
C25 C26 1.388(4) . ?
C26 C27 1.355(4) . ?
C27 C25 1.376(4) 3_665 ?
